data_2230010
loop_
_publ_author_name
'Bakt\?ir, Zeliha'
'Akkurt, Mehmet'
'Samshuddin, S.'
'Narayana, B.'
'Yathirajan, H. S.'

_publ_section_title
;
 2,4-Bis(4-fluorophenyl)-2,3-dihydro-1<i>H</i>-1,5-benzodiazepine
;
_journal_coeditor_code HB5848
_journal_issue 5
_journal_name_full 'Acta Crystallographica Section E'
_journal_page_first o1262
_journal_page_last o1263
_journal_paper_doi 10.1107/S1600536811015455
_journal_volume 67
_journal_year 2011
_chemical_formula_iupac 'C21 H16 F2 N2'
_chemical_formula_moiety 'C21 H16 F2 N2'
_chemical_formula_sum 'C21 H16 F2 N2'
_chemical_formula_weight 334.36
_chemical_name_systematic
;
2,4-Bis(4-fluorophenyl)-2,3-dihydro-1<i>H</i>-1,5-benzodiazepine
;
_space_group_IT_number 14
_symmetry_cell_setting monoclinic
_symmetry_space_group_name_Hall '-P 2yn'
_symmetry_space_group_name_H-M 'P 1 21/n 1'
_atom_sites_solution_hydrogens geom
_atom_sites_solution_primary direct
_atom_sites_solution_secondary difmap
_cell_angle_alpha 90
_cell_angle_beta 92.147(3)
_cell_angle_gamma 90
_cell_formula_units_Z 4
_cell_length_a 12.9151(4)
_cell_length_b 6.0438(3)
_cell_length_c 21.2851(7)
_cell_measurement_reflns_used 1691
_cell_measurement_temperature 294(2)
_cell_measurement_theta_max 26.34
_cell_measurement_theta_min 2.53
_cell_volume 1660.27(11)
_computing_cell_refinement 'CrystalClear (Rigaku/MSC, 2005)'
_computing_data_collection 'CrystalClear (Rigaku/MSC, 2005)'
_computing_data_reduction 'CrystalClear (Rigaku/MSC, 2005)'
_computing_molecular_graphics 'ORTEP-3 for Windows (Farrugia, 1997)'
_computing_publication_material 'WinGX (Farrugia, 1999)'
_computing_structure_refinement 'SHELXL97 (Sheldrick, 2008)'
_computing_structure_solution 'SIR97 (Altomare <i>et al.</i>,  1999)'
_diffrn_ambient_temperature 294(2)
_diffrn_detector_area_resol_mean 10.0000
_diffrn_measured_fraction_theta_full 0.992
_diffrn_measured_fraction_theta_max 0.992
_diffrn_measurement_device 'Rigaku R-AXIS RAPID-S'
_diffrn_measurement_method dtprofit.ref
_diffrn_radiation_monochromator 'Graphite Monochromator'
_diffrn_radiation_source 'Sealed Tube'
_diffrn_radiation_type 'Mo K\a'
_diffrn_radiation_wavelength 0.71073
_diffrn_reflns_av_R_equivalents 0.0000
_diffrn_reflns_av_sigmaI/netI 0.0935
_diffrn_reflns_limit_h_max 16
_diffrn_reflns_limit_h_min -16
_diffrn_reflns_limit_k_max 7
_diffrn_reflns_limit_k_min 0
_diffrn_reflns_limit_l_max 26
_diffrn_reflns_limit_l_min 0
_diffrn_reflns_number 3413
_diffrn_reflns_reduction_process
;
;
_diffrn_reflns_theta_full 26.47
_diffrn_reflns_theta_max 26.47
_diffrn_reflns_theta_min 3.16
_exptl_absorpt_coefficient_mu 0.095
_exptl_absorpt_correction_T_max 0.981
_exptl_absorpt_correction_T_min 0.981
_exptl_absorpt_correction_type refdelf
_exptl_absorpt_process_details
;
[XABS2 (Parkin <i>et al.</i>, 1995); Cubic fit to sin\q/\l, 24
parameters]
;
_exptl_crystal_colour 'pale yellow'
_exptl_crystal_density_diffrn 1.338
_exptl_crystal_density_method 'Not Measured'
_exptl_crystal_description block
_exptl_crystal_F_000 696
_exptl_crystal_size_max 0.200
_exptl_crystal_size_mid 0.200
_exptl_crystal_size_min 0.200
_refine_diff_density_max 0.161
_refine_diff_density_min -0.175
_refine_ls_extinction_method none
_refine_ls_goodness_of_fit_ref 1.044
_refine_ls_hydrogen_treatment mixed
_refine_ls_matrix_type full
_refine_ls_number_parameters 233
_refine_ls_number_reflns 3413
_refine_ls_number_restraints 2
_refine_ls_restrained_S_all 1.043
_refine_ls_R_factor_all 0.1805
_refine_ls_R_factor_gt 0.0607
_refine_ls_shift/su_max 0.000
_refine_ls_shift/su_mean 0.000
_refine_ls_structure_factor_coef Fsqd
_refine_ls_weighting_details 'calc w=1/[\s^2^(Fo^2^)+(0.0000P)^2^+1.2828P] where P=(Fo^2^+2Fc^2^)/3'
_refine_ls_weighting_scheme calc
_refine_ls_wR_factor_gt 0.0897
_refine_ls_wR_factor_ref 0.1514
_reflns_number_gt 1226
_reflns_number_total 3413
_reflns_threshold_expression I>2\s(I)
_cod_data_source_file hb5848.cif
_cod_data_source_block I
_cod_original_sg_symbol_H-M 'P 21/n'
_cod_database_code 2230010
_cod_database_fobs_code 2230010

loop_
_symmetry_equiv_pos_site_id
_symmetry_equiv_pos_as_xyz
1 x,y,z
2 1/2-x,1/2+y,1/2-z
3 -x,-y,-z
4 1/2+x,1/2-y,1/2+z

loop_
_atom_site_aniso_label
_atom_site_aniso_U_11
_atom_site_aniso_U_22
_atom_site_aniso_U_33
_atom_site_aniso_U_12
_atom_site_aniso_U_13
_atom_site_aniso_U_23
F1 0.117(3) 0.135(3) 0.098(2) 0.027(2) 0.0457(19) 0.034(2)
F2 0.080(2) 0.133(3) 0.199(4) 0.019(2) 0.040(2) 0.037(3)
N1 0.065(3) 0.093(3) 0.071(3) -0.011(2) 0.002(2) 0.014(2)
N2 0.063(3) 0.064(2) 0.073(3) 0.001(2) 0.003(2) 0.001(2)
C1 0.065(3) 0.066(3) 0.064(3) -0.005(3) 0.006(2) 0.001(2)
C2 0.078(4) 0.070(3) 0.076(3) 0.000(3) 0.002(3) 0.003(3)
C3 0.088(4) 0.088(4) 0.077(4) 0.001(3) 0.020(3) 0.014(3)
C4 0.073(4) 0.109(4) 0.090(4) 0.005(3) 0.015(3) 0.011(3)
C5 0.069(3) 0.098(4) 0.083(4) 0.009(3) 0.013(3) 0.012(3)
C6 0.066(3) 0.072(3) 0.063(3) 0.001(3) 0.008(2) 0.002(2)
C7 0.069(3) 0.069(3) 0.064(3) 0.004(3) 0.000(2) 0.004(3)
C8 0.072(3) 0.064(3) 0.066(3) -0.001(2) -0.003(2) -0.003(2)
C9 0.064(3) 0.061(3) 0.065(3) 0.005(2) -0.004(2) 0.000(2)
C10 0.062(3) 0.067(3) 0.066(3) -0.004(3) -0.006(2) 0.000(2)
C11 0.062(3) 0.082(4) 0.096(4) 0.001(3) 0.000(3) 0.015(3)
C12 0.071(4) 0.102(4) 0.113(5) 0.003(3) 0.013(3) 0.031(3)
C13 0.056(3) 0.105(5) 0.123(5) 0.012(3) 0.015(3) 0.010(4)
C14 0.067(4) 0.078(4) 0.109(4) 0.005(3) 0.003(3) 0.010(3)
C15 0.069(3) 0.067(3) 0.084(3) -0.007(3) -0.002(3) -0.001(3)
C16 0.061(3) 0.061(3) 0.066(3) 0.004(2) -0.004(2) 0.002(2)
C17 0.073(3) 0.068(3) 0.072(3) 0.003(3) 0.003(3) 0.001(3)
C18 0.091(4) 0.084(4) 0.074(4) 0.016(3) 0.007(3) -0.006(3)
C19 0.078(4) 0.099(4) 0.067(3) 0.020(3) 0.017(3) 0.023(3)
C20 0.080(4) 0.074(4) 0.085(4) 0.006(3) 0.006(3) 0.017(3)
C21 0.077(3) 0.068(3) 0.071(3) 0.002(3) -0.002(3) 0.001(3)

loop_
_atom_site_type_symbol
_atom_site_label
_atom_site_fract_x
_atom_site_fract_y
_atom_site_fract_z
_atom_site_U_iso_or_equiv
_atom_site_thermal_displace_type
_atom_site_calc_flag
_atom_site_refinement_flags
_atom_site_occupancy
_atom_site_disorder_assembly
_atom_site_disorder_group
F F1 0.2985(2) 0.5093(5) 0.38988(13) 0.1156(16) Uani d . 1.000 . .
F F2 0.6025(2) -0.0519(5) 0.58369(17) 0.1365(18) Uani d . 1.000 . .
N N1 -0.0014(3) 0.2319(7) 0.60658(19) 0.0764(17) Uani d D 1.000 . .
N N2 0.1477(3) -0.0519(6) 0.67436(16) 0.0667(16) Uani d . 1.000 . .
C C1 0.0446(4) -0.0259(7) 0.6923(2) 0.0649(17) Uani d . 1.000 . .
C C2 0.0114(4) -0.1609(7) 0.7400(2) 0.0747(19) Uani d . 1.000 . .
C C3 -0.0881(4) -0.1566(8) 0.7601(2) 0.084(2) Uani d . 1.000 . .
C C4 -0.1587(4) -0.0156(9) 0.7299(2) 0.090(2) Uani d . 1.000 . .
C C5 -0.1280(4) 0.1161(8) 0.6815(2) 0.083(2) Uani d . 1.000 . .
C C6 -0.0273(4) 0.1150(7) 0.6613(2) 0.0669(17) Uani d . 1.000 . .
C C7 0.0768(4) 0.4074(7) 0.6097(2) 0.0674(17) Uani d D 1.000 . .
C C8 0.1593(3) 0.3499(7) 0.66113(19) 0.0675(17) Uani d . 1.000 . .
C C9 0.2006(3) 0.1161(7) 0.6576(2) 0.0635(17) Uani d . 1.000 . .
C C10 0.3074(3) 0.0767(7) 0.6375(2) 0.0652(17) Uani d . 1.000 . .
C C11 0.3591(4) 0.2231(8) 0.6009(2) 0.080(2) Uani d . 1.000 . .
C C12 0.4584(4) 0.1818(9) 0.5813(2) 0.095(3) Uani d . 1.000 . .
C C13 0.5044(4) -0.0120(10) 0.6017(3) 0.094(3) Uani d . 1.000 . .
C C14 0.4580(4) -0.1612(8) 0.6392(2) 0.085(2) Uani d . 1.000 . .
C C15 0.3579(4) -0.1181(7) 0.6567(2) 0.0735(17) Uani d . 1.000 . .
C C16 0.1258(3) 0.4366(7) 0.5464(2) 0.0628(17) Uani d . 1.000 . .
C C17 0.1274(3) 0.2722(7) 0.5013(2) 0.0710(17) Uani d . 1.000 . .
C C18 0.1843(4) 0.2974(9) 0.4478(2) 0.083(2) Uani d . 1.000 . .
C C19 0.2394(4) 0.4894(10) 0.4416(2) 0.081(2) Uani d . 1.000 . .
C C20 0.2382(4) 0.6561(8) 0.4837(2) 0.080(2) Uani d . 1.000 . .
C C21 0.1800(3) 0.6298(7) 0.5363(2) 0.0721(17) Uani d . 1.000 . .
H H1N -0.060(2) 0.265(10) 0.588(2) 0.1640 Uiso d D 1.000 . .
H H2 0.05840 -0.25840 0.75920 0.0900 Uiso c R 1.000 . .
H H3 -0.10780 -0.24590 0.79310 0.1010 Uiso c R 1.000 . .
H H4 -0.22690 -0.01050 0.74250 0.1080 Uiso c R 1.000 . .
H H5 -0.17630 0.20920 0.66170 0.1000 Uiso c R 1.000 . .
H H7 0.048(4) 0.552(4) 0.621(2) 0.1640 Uiso d D 1.000 . .
H H8A 0.21670 0.45220 0.65810 0.0810 Uiso c R 1.000 . .
H H8B 0.12960 0.37130 0.70190 0.0810 Uiso c R 1.000 . .
H H11 0.32650 0.35440 0.58870 0.0960 Uiso c R 1.000 . .
H H12 0.49230 0.28040 0.55560 0.1140 Uiso c R 1.000 . .
H H14 0.49250 -0.28860 0.65270 0.1020 Uiso c R 1.000 . .
H H15 0.32380 -0.21960 0.68140 0.0880 Uiso c R 1.000 . .
H H17 0.08980 0.14290 0.50700 0.0850 Uiso c R 1.000 . .
H H18 0.18500 0.18780 0.41710 0.0990 Uiso c R 1.000 . .
H H20 0.27570 0.78520 0.47760 0.0960 Uiso c R 1.000 . .
H H21 0.17710 0.74420 0.56540 0.0860 Uiso c R 1.000 . .

loop_
_atom_type_symbol
_atom_type_description
_atom_type_scat_dispersion_real
_atom_type_scat_dispersion_imag
_atom_type_scat_source
C C 0.0033 0.0016 ' International Tables Vol C Tables 4.2.6.8 and 6.1.1.4'
H H 0.0000 0.0000 ' International Tables Vol C Tables 4.2.6.8 and 6.1.1.4'
F F 0.0171 0.0103 ' International Tables Vol C Tables 4.2.6.8 and 6.1.1.4'
N N 0.0061 0.0033 ' International Tables Vol C Tables 4.2.6.8 and 6.1.1.4'

loop_
_geom_angle_atom_site_label_1
_geom_angle_atom_site_label_2
_geom_angle_atom_site_label_3
_geom_angle_site_symmetry_1
_geom_angle_site_symmetry_2
_geom_angle_site_symmetry_3
_geom_angle
_geom_angle_publ_flag
C6 N1 C7 . . . 120.6(4) no
C1 N2 C9 . . . 120.4(4) no
C7 N1 H1N . . . 116(4) no
C6 N1 H1N . . . 105(3) no
N2 C1 C6 . . . 123.7(4) no
C2 C1 C6 . . . 119.0(5) no
N2 C1 C2 . . . 117.1(4) no
C1 C2 C3 . . . 122.6(4) no
C2 C3 C4 . . . 118.3(4) no
C3 C4 C5 . . . 120.0(5) no
C4 C5 C6 . . . 122.1(5) no
C1 C6 C5 . . . 117.9(4) no
N1 C6 C1 . . . 121.1(4) no
N1 C6 C5 . . . 120.5(4) no
N1 C7 C16 . . . 110.7(4) no
N1 C7 C8 . . . 109.1(3) no
C8 C7 C16 . . . 110.9(4) no
C7 C8 C9 . . . 114.3(3) no
N2 C9 C8 . . . 122.2(4) no
C8 C9 C10 . . . 119.9(4) no
N2 C9 C10 . . . 117.8(4) no
C9 C10 C15 . . . 118.7(4) no
C9 C10 C11 . . . 122.7(4) no
C11 C10 C15 . . . 118.6(4) no
C10 C11 C12 . . . 122.1(4) no
C11 C12 C13 . . . 116.9(5) no
C12 C13 C14 . . . 123.8(5) no
F2 C13 C14 . . . 119.0(5) no
F2 C13 C12 . . . 117.3(5) no
C13 C14 C15 . . . 118.1(5) no
C10 C15 C14 . . . 120.7(4) no
C17 C16 C21 . . . 118.6(4) no
C7 C16 C17 . . . 123.3(4) no
C7 C16 C21 . . . 117.8(4) no
C16 C17 C18 . . . 120.9(4) no
C17 C18 C19 . . . 117.7(4) no
F1 C19 C20 . . . 119.3(5) no
F1 C19 C18 . . . 117.4(4) no
C18 C19 C20 . . . 123.3(4) no
C19 C20 C21 . . . 118.2(5) no
C16 C21 C20 . . . 121.2(4) no
C1 C2 H2 . . . 119.00 no
C3 C2 H2 . . . 119.00 no
C2 C3 H3 . . . 121.00 no
C4 C3 H3 . . . 121.00 no
C3 C4 H4 . . . 120.00 no
C5 C4 H4 . . . 120.00 no
C4 C5 H5 . . . 119.00 no
C6 C5 H5 . . . 119.00 no
N1 C7 H7 . . . 113(3) no
C8 C7 H7 . . . 107(3) no
C16 C7 H7 . . . 107(2) no
C7 C8 H8A . . . 109.00 no
C7 C8 H8B . . . 109.00 no
C9 C8 H8A . . . 109.00 no
C9 C8 H8B . . . 109.00 no
H8A C8 H8B . . . 108.00 no
C10 C11 H11 . . . 119.00 no
C12 C11 H11 . . . 119.00 no
C11 C12 H12 . . . 122.00 no
C13 C12 H12 . . . 122.00 no
C13 C14 H14 . . . 121.00 no
C15 C14 H14 . . . 121.00 no
C10 C15 H15 . . . 120.00 no
C14 C15 H15 . . . 120.00 no
C16 C17 H17 . . . 119.00 no
C18 C17 H17 . . . 120.00 no
C17 C18 H18 . . . 121.00 no
C19 C18 H18 . . . 121.00 no
C19 C20 H20 . . . 121.00 no
C21 C20 H20 . . . 121.00 no
C16 C21 H21 . . . 119.00 no
C20 C21 H21 . . . 119.00 no

loop_
_geom_bond_atom_site_label_1
_geom_bond_atom_site_label_2
_geom_bond_site_symmetry_1
_geom_bond_site_symmetry_2
_geom_bond_distance
_geom_bond_publ_flag
F1 C19 . . 1.368(5) no
F2 C13 . . 1.359(6) no
N1 C6 . . 1.413(6) no
N1 C7 . . 1.464(6) no
N2 C1 . . 1.408(6) no
N2 C9 . . 1.282(6) no
N1 H1N . . 0.86(3) no
C1 C6 . . 1.406(7) no
C1 C2 . . 1.383(6) no
C2 C3 . . 1.370(7) no
C3 C4 . . 1.388(7) no
C4 C5 . . 1.372(7) no
C5 C6 . . 1.385(7) no
C7 C8 . . 1.539(6) no
C7 C16 . . 1.520(6) no
C8 C9 . . 1.513(6) no
C9 C10 . . 1.479(6) no
C10 C11 . . 1.369(6) no
C10 C15 . . 1.400(6) no
C11 C12 . . 1.386(7) no
C12 C13 . . 1.376(8) no
C13 C14 . . 1.358(8) no
C14 C15 . . 1.384(7) no
C16 C21 . . 1.382(6) no
C16 C17 . . 1.382(6) no
C17 C18 . . 1.387(6) no
C18 C19 . . 1.370(8) no
C19 C20 . . 1.349(7) no
C20 C21 . . 1.381(6) no
C2 H2 . . 0.9300 no
C3 H3 . . 0.9300 no
C4 H4 . . 0.9300 no
C5 H5 . . 0.9300 no
C7 H7 . . 0.98(3) no
C8 H8A . . 0.9700 no
C8 H8B . . 0.9700 no
C11 H11 . . 0.9300 no
C12 H12 . . 0.9300 no
C14 H14 . . 0.9300 no
C15 H15 . . 0.9300 no
C17 H17 . . 0.9300 no
C18 H18 . . 0.9300 no
C20 H20 . . 0.9300 no
C21 H21 . . 0.9300 no

loop_
_geom_hbond_atom_site_label_D
_geom_hbond_atom_site_label_H
_geom_hbond_atom_site_label_A
_geom_hbond_site_symmetry_A
_geom_hbond_distance_DH
_geom_hbond_distance_HA
_geom_hbond_distance_DA
_geom_hbond_angle_DHA
_geom_hbond_publ_flag
C5 H5 F1 3_566 0.93 2.54 3.469(6) 175 yes
N1 H1N Cg2 3_566 0.86(3) 2.82(5) 3.601(4) 151(4) yes
C2 H2 Cg1 2_546 0.93 2.89 3.640(5) 138 yes
C11 H11 Cg2 1_555 0.93 2.79 3.494(5) 134 yes

loop_
_geom_torsion_atom_site_label_1
_geom_torsion_atom_site_label_2
_geom_torsion_atom_site_label_3
_geom_torsion_atom_site_label_4
_geom_torsion_site_symmetry_1
_geom_torsion_site_symmetry_2
_geom_torsion_site_symmetry_3
_geom_torsion_site_symmetry_4
_geom_torsion
_geom_torsion_publ_flag
C6 N1 C7 C8 . . . . 32.4(5) no
C6 N1 C7 C16 . . . . 154.7(4) no
C7 N1 C6 C1 . . . . -67.0(6) no
C7 N1 C6 C5 . . . . 120.7(5) no
C9 N2 C1 C6 . . . . 40.9(6) no
C9 N2 C1 C2 . . . . -144.4(4) no
C1 N2 C9 C8 . . . . 5.1(6) no
C1 N2 C9 C10 . . . . -178.2(4) no
N2 C1 C6 C5 . . . . 176.5(4) no
N2 C1 C2 C3 . . . . -177.7(4) no
C6 C1 C2 C3 . . . . -2.7(7) no
N2 C1 C6 N1 . . . . 3.9(7) no
C2 C1 C6 N1 . . . . -170.7(4) no
C2 C1 C6 C5 . . . . 1.8(6) no
C1 C2 C3 C4 . . . . 2.0(7) no
C2 C3 C4 C5 . . . . -0.5(7) no
C3 C4 C5 C6 . . . . -0.3(7) no
C4 C5 C6 C1 . . . . -0.4(7) no
C4 C5 C6 N1 . . . . 172.2(4) no
N1 C7 C8 C9 . . . . 48.6(5) no
N1 C7 C16 C21 . . . . 163.2(4) no
C8 C7 C16 C17 . . . . 97.9(5) no
C8 C7 C16 C21 . . . . -75.6(5) no
N1 C7 C16 C17 . . . . -23.3(6) no
C16 C7 C8 C9 . . . . -73.5(4) no
C7 C8 C9 C10 . . . . 108.7(4) no
C7 C8 C9 N2 . . . . -74.6(5) no
N2 C9 C10 C11 . . . . 159.0(4) no
N2 C9 C10 C15 . . . . -21.1(6) no
C8 C9 C10 C11 . . . . -24.2(6) no
C8 C9 C10 C15 . . . . 155.7(4) no
C9 C10 C11 C12 . . . . -178.6(4) no
C15 C10 C11 C12 . . . . 1.5(7) no
C9 C10 C15 C14 . . . . -179.7(4) no
C11 C10 C15 C14 . . . . 0.2(7) no
C10 C11 C12 C13 . . . . -1.6(7) no
C11 C12 C13 F2 . . . . -178.8(5) no
C11 C12 C13 C14 . . . . 0.1(8) no
F2 C13 C14 C15 . . . . -179.6(5) no
C12 C13 C14 C15 . . . . 1.5(8) no
C13 C14 C15 C10 . . . . -1.6(7) no
C7 C16 C17 C18 . . . . -171.8(4) no
C21 C16 C17 C18 . . . . 1.7(6) no
C7 C16 C21 C20 . . . . 171.2(4) no
C17 C16 C21 C20 . . . . -2.6(6) no
C16 C17 C18 C19 . . . . 0.6(7) no
C17 C18 C19 F1 . . . . 177.5(4) no
C17 C18 C19 C20 . . . . -2.2(8) no
F1 C19 C20 C21 . . . . -178.4(4) no
C18 C19 C20 C21 . . . . 1.3(8) no
C19 C20 C21 C16 . . . . 1.2(7) no
